data_7035617
loop_
_publ_author_name
'Luan, Lindong'
'Yang, Meng'
'Bian, Yixuan'
'Lin, Zhien'
'Huang, Hui'

_publ_section_title
;
 Solvent-free synthesis of new metal phosphate-oxalates: influence of
 different metal ions on the framework structures.
;
_journal_issue 30
_journal_name_full 'Dalton transactions (Cambridge, England : 2003)'
_journal_page_first 13485
_journal_page_last 13489
_journal_paper_doi 10.1039/c5dt01613d
_journal_volume 44
_journal_year 2015
_chemical_formula_moiety 'C H3 Cd O7 P, C2 H7 N'
_chemical_formula_sum 'C3 H10 Cd N O7 P'
_chemical_formula_weight 315.49
_space_group_crystal_system monoclinic
_space_group_IT_number 14
_space_group_name_Hall '-P 2yn'
_space_group_name_H-M_alt 'P 1 21/n 1'
_symmetry_space_group_name_Hall '-P 2yn'
_symmetry_space_group_name_H-M 'P 1 21/n 1'
_atom_sites_solution_hydrogens mixed
_atom_sites_solution_primary direct
_audit_creation_date 2015-06-03
_audit_creation_method
;
Olex2 1.2
(compiled 2015.01.26 svn.r3150 for OlexSys, GUI svn.r4998)
;
_audit_update_record
;
2015-06-27 deposited with the CCDC.
2015-07-01 downloaded from the CCDC.
;
_cell_angle_alpha 90
_cell_angle_beta 91.1156(15)
_cell_angle_gamma 90
_cell_formula_units_Z 4
_cell_length_a 5.63389(10)
_cell_length_b 15.9428(2)
_cell_length_c 9.61828(15)
_cell_measurement_reflns_used 4791
_cell_measurement_temperature 293
_cell_measurement_theta_max 72.4750
_cell_measurement_theta_min 5.3640
_cell_volume 863.75(2)
_computing_cell_refinement
;
CrysAlisPro, Agilent Technologies,
Version 1.171.37.33 (release 27-03-2014 CrysAlis171 .NET)
(compiled Mar 27 2014,17:12:48)
;
_computing_data_collection
;
CrysAlisPro, Agilent Technologies,
Version 1.171.37.33 (release 27-03-2014 CrysAlis171 .NET)
(compiled Mar 27 2014,17:12:48)
;
_computing_data_reduction
;
CrysAlisPro, Agilent Technologies,
Version 1.171.37.33 (release 27-03-2014 CrysAlis171 .NET)
(compiled Mar 27 2014,17:12:48)
;
_computing_molecular_graphics 'Olex2 (Dolomanov et al., 2009)'
_computing_publication_material 'Olex2 (Dolomanov et al., 2009)'
_computing_structure_refinement 'ShelXL (Sheldrick, 2008)'
_computing_structure_solution 'ShelXS-1997 (Sheldrick, 2008)'
_diffrn_ambient_temperature 293
_diffrn_detector 'CCD plate'
_diffrn_detector_area_resol_mean 7.9797
_diffrn_detector_type EosS2
_diffrn_measured_fraction_theta_full 1.000
_diffrn_measured_fraction_theta_max 1.000
_diffrn_measurement_details
;
  1 omega   23.00   90.00   1.0000    1.0000
omega____ theta____ kappa____ phi______ frames
    -       36.5421 -125.0000   90.0000 67

  2 omega   20.00  104.00   1.0000    1.0000
omega____ theta____ kappa____ phi______ frames
    -       36.5421   57.0000 -180.0000 84

  3 omega  -31.00   63.00   1.0000    1.0000
omega____ theta____ kappa____ phi______ frames
    -       36.5421  -77.0000  150.0000 94

  4 omega   20.00  104.00   1.0000    1.0000
omega____ theta____ kappa____ phi______ frames
    -       36.5421   57.0000  -60.0000 84

  5 omega    1.00   75.00   1.0000    1.0000
omega____ theta____ kappa____ phi______ frames
    -       36.5421  -99.0000  -90.0000 74

  6 omega  -33.00   55.00   1.0000    1.0000
omega____ theta____ kappa____ phi______ frames
    -       36.5421  -38.0000 -150.0000 88

  7 omega   39.00  109.00   1.0000    1.9200
omega____ theta____ kappa____ phi______ frames
    -      108.0000  -94.0000   30.0000 70

  8 omega   40.00   98.00   1.0000    1.9200
omega____ theta____ kappa____ phi______ frames
    -      108.0000  -45.0000   30.0000 58

  9 omega   38.00   91.00   1.0000    1.9200
omega____ theta____ kappa____ phi______ frames
    -      108.0000  -30.0000  120.0000 53

 10 omega   91.00  176.00   1.0000    1.9200
omega____ theta____ kappa____ phi______ frames
    -      108.0000   45.0000 -120.0000 85

 11 omega   38.00  116.00   1.0000    1.9200
omega____ theta____ kappa____ phi______ frames
    -      108.0000 -111.0000  -90.0000 78

 12 omega   81.00  176.00   1.0000    1.9200
omega____ theta____ kappa____ phi______ frames
    -      108.0000   77.0000  -90.0000 95

 13 omega  100.00  178.00   1.0000    1.9200
omega____ theta____ kappa____ phi______ frames
    -      108.0000  111.0000   90.0000 78

 14 omega  100.00  178.00   1.0000    1.9200
omega____ theta____ kappa____ phi______ frames
    -      108.0000  111.0000 -180.0000 78

 15 omega   20.00  104.00   1.0000    1.0000
omega____ theta____ kappa____ phi______ frames
    -       36.5421   57.0000 -120.0000 84

 16 omega   10.00  104.00   1.0000    1.0000
omega____ theta____ kappa____ phi______ frames
    -       36.5421   77.0000   30.0000 94

 17 omega  -33.00   55.00   1.0000    1.0000
omega____ theta____ kappa____ phi______ frames
    -       36.5421  -38.0000  -30.0000 88

 18 omega   20.00  104.00   1.0000    1.0000
omega____ theta____ kappa____ phi______ frames
    -       36.5421   57.0000    0.0000 84

 19 omega   18.00  106.00   1.0000    1.0000
omega____ theta____ kappa____ phi______ frames
    -       36.5421   38.0000  150.0000 88

 20 omega   91.00  176.00   1.0000    1.9200
omega____ theta____ kappa____ phi______ frames
    -      108.0000   45.0000  150.0000 85

 21 omega   87.00  178.00   1.0000    1.9200
omega____ theta____ kappa____ phi______ frames
    -      108.0000   30.0000   60.0000 91
;
_diffrn_measurement_device 'four-circle diffractometer'
_diffrn_measurement_device_type 'New Gemini, Dual, Cu at zero, EosS2'
_diffrn_measurement_method '\w scans'
_diffrn_orient_matrix_UB_11 -0.0135186000
_diffrn_orient_matrix_UB_12 -0.0863845000
_diffrn_orient_matrix_UB_13 -0.0714689000
_diffrn_orient_matrix_UB_21 -0.0816157000
_diffrn_orient_matrix_UB_22 -0.0398187000
_diffrn_orient_matrix_UB_23 0.1369433000
_diffrn_orient_matrix_UB_31 -0.2607205000
_diffrn_orient_matrix_UB_32 0.0169459000
_diffrn_orient_matrix_UB_33 -0.0424697000
_diffrn_radiation_monochromator graphite
_diffrn_radiation_probe x-ray
_diffrn_radiation_type CuK\a
_diffrn_radiation_wavelength 1.54184
_diffrn_reflns_av_R_equivalents 0.0430
_diffrn_reflns_av_unetI/netI 0.0298
_diffrn_reflns_laue_measured_fraction_full 1.000
_diffrn_reflns_laue_measured_fraction_max 1.000
_diffrn_reflns_limit_h_max 5
_diffrn_reflns_limit_h_min -6
_diffrn_reflns_limit_k_max 19
_diffrn_reflns_limit_k_min -19
_diffrn_reflns_limit_l_max 11
_diffrn_reflns_limit_l_min -11
_diffrn_reflns_number 6211
_diffrn_reflns_point_group_measured_fraction_full 1.000
_diffrn_reflns_point_group_measured_fraction_max 1.000
_diffrn_reflns_theta_full 67.061
_diffrn_reflns_theta_max 67.061
_diffrn_reflns_theta_min 5.372
_diffrn_source 'Enhance (Cu) X-ray Source'
_exptl_absorpt_coefficient_mu 22.209
_exptl_absorpt_correction_T_max 1.00000
_exptl_absorpt_correction_T_min 0.31729
_exptl_absorpt_correction_type numerical
_exptl_absorpt_process_details
;
CrysAlisPro, Agilent Technologies,
Version 1.171.37.33 (release 27-03-2014 CrysAlis171 .NET)
(compiled Mar 27 2014,17:12:48)
Numerical absorption correction based on gaussian integration over
            a multifaceted crystal model
;
_exptl_crystal_colour 'clear colourless'
_exptl_crystal_colour_lustre clear
_exptl_crystal_colour_primary colourless
_exptl_crystal_density_diffrn 2.426
_exptl_crystal_description block
_exptl_crystal_F_000 616
_exptl_crystal_size_max 0.46
_exptl_crystal_size_mid 0.24
_exptl_crystal_size_min 0.22
_refine_diff_density_max 1.362
_refine_diff_density_min -1.359
_refine_diff_density_rms 0.206
_refine_ls_extinction_method none
_refine_ls_goodness_of_fit_ref 1.120
_refine_ls_hydrogen_treatment constr
_refine_ls_matrix_type full
_refine_ls_number_parameters 121
_refine_ls_number_reflns 1540
_refine_ls_number_restraints 0
_refine_ls_restrained_S_all 1.120
_refine_ls_R_factor_all 0.0405
_refine_ls_R_factor_gt 0.0395
_refine_ls_shift/su_max 0.000
_refine_ls_shift/su_mean 0.000
_refine_ls_structure_factor_coef Fsqd
_refine_ls_weighting_details 'w=1/[\s^2^(Fo^2^)+(0.0764P)^2^+0.0960P] where P=(Fo^2^+2Fc^2^)/3'
_refine_ls_weighting_scheme calc
_refine_ls_wR_factor_gt 0.1032
_refine_ls_wR_factor_ref 0.1046
_reflns_Friedel_coverage 0.000
_reflns_number_gt 1489
_reflns_number_total 1540
_reflns_threshold_expression 'I > 2\s(I)'
_cod_data_source_file c5dt01613d2.cif
_cod_data_source_block 1
_cod_depositor_comments 'Adding full bibliography for 7035614--7035619.cif.'
_cod_database_code 7035617
_shelx_space_group_comment
;
The symmetry employed for this shelxl refinement is uniquely defined
by the following loop, which should always be used as a source of
symmetry information in preference to the above space-group names.
They are only intended as comments.
;
_reflns_odcompleteness_completeness 99.88
_reflns_odcompleteness_iscentric 1
_reflns_odcompleteness_theta 66.97
_olex2_refinement_description
;
1. Fixed Uiso
 At 1.2 times of:
  All C(H,H) groups, All N(H,H,H) groups
 At 1.5 times of:
  All O(H) groups, All O(H,H) groups
2.a Rotating group:
 OW1(HW1A,HW1B)
2.b Secondary CH2 refined with riding coordinates:
 C2(H2A,H2B), C3(H3A,H3B)
2.c Idealised Me refined as rotating group:
 N1(H1A,H1B,H1C)
2.d Idealised tetrahedral OH refined as rotating group:
 O4(H4)
;
_shelx_shelxl_version_number 2014/7
_olex2_submission_special_instructions 'No special instructions were received'

loop_
_space_group_symop_operation_xyz
'x, y, z'
'-x+1/2, y+1/2, -z+1/2'
'-x, -y, -z'
'x-1/2, -y-1/2, z-1/2'

loop_
_atom_site_label
_atom_site_type_symbol
_atom_site_fract_x
_atom_site_fract_y
_atom_site_fract_z
_atom_site_U_iso_or_equiv
_atom_site_adp_type
_atom_site_occupancy
_atom_site_site_symmetry_order
_atom_site_calc_flag
_atom_site_refinement_flags_posn
Cd1 Cd 0.29808(5) 0.33175(2) 0.93741(3) 0.01755(19) Uani 1 1 d .
P1 P 0.3075(2) 0.19603(7) 0.65010(11) 0.0170(3) Uani 1 1 d .
O1 O 0.3638(7) 0.2262(2) 0.7973(3) 0.0284(8) Uani 1 1 d .
O2 O 0.4921(6) 0.2244(2) 0.5484(4) 0.0270(8) Uani 1 1 d .
O3 O 0.0562(6) 0.2196(2) 0.6074(3) 0.0230(7) Uani 1 1 d .
O4 O 0.3131(6) 0.0963(2) 0.6579(3) 0.0253(7) Uani 1 1 d .
H4 H 0.4480 0.0796 0.6434 0.038 Uiso 1 1 calc GR
O5 O 0.5759(6) 0.4288(2) 0.8684(3) 0.0234(7) Uani 1 1 d .
O6 O 0.7457(7) 0.5497(2) 0.9280(3) 0.0241(7) Uani 1 1 d .
OW1 O 0.0141(7) 0.3726(2) 0.7616(4) 0.0310(8) Uani 1 1 d .
HW1A H -0.1156 0.3864 0.7993 0.047 Uiso 1 1 d GR
HW1B H -0.0104 0.3317 0.7066 0.047 Uiso 1 1 d GR
C1 C 0.5924(8) 0.4939(3) 0.9411(4) 0.0184(9) Uani 1 1 d .
C2 C 0.2731(10) 0.4214(4) 0.4282(5) 0.0313(12) Uani 1 1 d .
H2A H 0.1790 0.4163 0.5111 0.038 Uiso 1 1 calc R
H2B H 0.1908 0.4592 0.3645 0.038 Uiso 1 1 calc R
C3 C 0.5116(10) 0.4575(3) 0.4665(6) 0.0334(12) Uani 1 1 d .
H3A H 0.6059 0.4625 0.3836 0.040 Uiso 1 1 calc R
H3B H 0.5938 0.4198 0.5303 0.040 Uiso 1 1 calc R
N1 N 0.2968(9) 0.3382(2) 0.3623(5) 0.0243(9) Uani 1 1 d .
H1A H 0.3788 0.3431 0.2846 0.029 Uiso 1 1 calc GR
H1B H 0.1533 0.3177 0.3421 0.029 Uiso 1 1 calc GR
H1C H 0.3726 0.3036 0.4206 0.029 Uiso 1 1 calc GR

loop_
_atom_site_aniso_label
_atom_site_aniso_U_11
_atom_site_aniso_U_22
_atom_site_aniso_U_33
_atom_site_aniso_U_23
_atom_site_aniso_U_13
_atom_site_aniso_U_12
Cd1 0.0169(3) 0.0180(3) 0.0179(3) -0.00204(9) 0.00266(16) -0.00168(10)
P1 0.0154(6) 0.0196(6) 0.0161(5) -0.0028(4) 0.0014(4) 0.0020(4)
O1 0.029(2) 0.0299(18) 0.0256(17) -0.0101(13) -0.0064(14) 0.0083(16)
O2 0.0224(18) 0.0270(17) 0.0319(18) 0.0049(14) 0.0110(14) 0.0066(15)
O3 0.0181(18) 0.0282(16) 0.0225(15) -0.0057(13) -0.0009(13) 0.0031(14)
O4 0.0227(18) 0.0201(16) 0.0335(18) 0.0001(13) 0.0059(14) 0.0019(14)
O5 0.0252(18) 0.0209(16) 0.0243(16) -0.0031(13) 0.0071(13) -0.0031(14)
O6 0.0223(17) 0.0200(17) 0.0303(17) -0.0047(13) 0.0108(13) -0.0051(15)
OW1 0.028(2) 0.035(2) 0.0295(17) -0.0038(15) -0.0012(14) 0.0089(16)
C1 0.016(2) 0.018(2) 0.021(2) 0.0028(16) 0.0024(17) -0.0020(18)
C2 0.029(3) 0.032(3) 0.033(3) 0.001(2) 0.000(2) 0.000(2)
C3 0.027(3) 0.033(3) 0.040(3) -0.006(2) -0.003(2) -0.003(2)
N1 0.021(2) 0.029(2) 0.023(2) 0.0014(15) -0.0005(17) -0.0021(16)

loop_
_atom_type_symbol
_atom_type_description
_atom_type_scat_dispersion_real
_atom_type_scat_dispersion_imag
_atom_type_scat_source
C C 0.0181 0.0091 'International Tables Vol C Tables 4.2.6.8 and 6.1.1.4'
H H 0.0000 0.0000 'International Tables Vol C Tables 4.2.6.8 and 6.1.1.4'
Cd Cd 0.1185 4.6533 'International Tables Vol C Tables 4.2.6.8 and 6.1.1.4'
N N 0.0311 0.0180 'International Tables Vol C Tables 4.2.6.8 and 6.1.1.4'
O O 0.0492 0.0322 'International Tables Vol C Tables 4.2.6.8 and 6.1.1.4'
P P 0.2955 0.4335 'International Tables Vol C Tables 4.2.6.8 and 6.1.1.4'

loop_
_geom_angle_atom_site_label_1
_geom_angle_atom_site_label_2
_geom_angle_atom_site_label_3
_geom_angle
_geom_angle_site_symmetry_1
_geom_angle_site_symmetry_3
O1 Cd1 O2 97.34(13) . 4_566
O1 Cd1 O3 92.96(12) . 4_666
O1 Cd1 O5 102.36(13) . .
O1 Cd1 O6 174.40(13) . 3_667
O1 Cd1 OW1 83.88(13) . .
O2 Cd1 O3 90.05(12) 4_566 4_666
O2 Cd1 O5 160.17(12) 4_566 .
O2 Cd1 O6 88.16(12) 4_566 3_667
O2 Cd1 OW1 86.29(13) 4_566 .
O3 Cd1 OW1 174.81(12) 4_666 .
O5 Cd1 O3 91.14(12) . 4_666
O5 Cd1 OW1 93.55(13) . .
O6 Cd1 O3 88.05(13) 3_667 4_666
O6 Cd1 O5 72.09(11) 3_667 .
O6 Cd1 OW1 95.50(13) 3_667 .
O1 P1 O4 105.6(2) . .
O2 P1 O1 111.9(2) . .
O2 P1 O3 113.7(2) . .
O2 P1 O4 108.44(19) . .
O3 P1 O1 110.51(19) . .
O3 P1 O4 106.2(2) . .
P1 O1 Cd1 141.2(2) . .
P1 O2 Cd1 137.5(2) . 4_665
P1 O3 Cd1 132.43(19) . 4_565
P1 O4 H4 109.5 . .
C1 O5 Cd1 116.0(3) . .
C1 O6 Cd1 116.4(3) . 3_667
Cd1 OW1 HW1A 109.7 . .
Cd1 OW1 HW1B 109.2 . .
HW1A OW1 HW1B 109.4 . .
O5 C1 C1 117.6(5) . 3_667
O6 C1 O5 125.3(4) . .
O6 C1 C1 117.1(5) . 3_667
H2A C2 H2B 108.0 . .
C3 C2 H2A 109.4 . .
C3 C2 H2B 109.4 . .
N1 C2 H2A 109.4 . .
N1 C2 H2B 109.4 . .
N1 C2 C3 111.2(5) . .
C2 C3 C3 111.4(6) . 3_666
C2 C3 H3A 109.4 . .
C2 C3 H3B 109.4 . .
C3 C3 H3A 109.4 3_666 .
C3 C3 H3B 109.4 3_666 .
H3A C3 H3B 108.0 . .
C2 N1 H1A 109.5 . .
C2 N1 H1B 109.5 . .
C2 N1 H1C 109.5 . .
H1A N1 H1B 109.5 . .
H1A N1 H1C 109.5 . .
H1B N1 H1C 109.5 . .

loop_
_geom_bond_atom_site_label_1
_geom_bond_atom_site_label_2
_geom_bond_distance
_geom_bond_site_symmetry_2
Cd1 O1 2.191(3) .
Cd1 O2 2.232(3) 4_566
Cd1 O3 2.317(3) 4_666
Cd1 O5 2.308(3) .
Cd1 O6 2.307(3) 3_667
Cd1 OW1 2.395(4) .
P1 O1 1.523(3) .
P1 O2 1.511(3) .
P1 O3 1.514(4) .
P1 O4 1.592(3) .
O2 Cd1 2.232(3) 4_665
O3 Cd1 2.317(3) 4_565
O4 H4 0.8200 .
O5 C1 1.254(6) .
O6 Cd1 2.307(3) 3_667
O6 C1 1.248(6) .
OW1 HW1A 0.8504 .
OW1 HW1B 0.8505 .
C1 C1 1.566(8) 3_667
C2 H2A 0.9700 .
C2 H2B 0.9700 .
C2 C3 1.501(8) .
C2 N1 1.478(7) .
C3 C3 1.507(10) 3_666
C3 H3A 0.9700 .
C3 H3B 0.9700 .
N1 H1A 0.8900 .
N1 H1B 0.8900 .
N1 H1C 0.8900 .

loop_
_geom_torsion_atom_site_label_1
_geom_torsion_atom_site_label_2
_geom_torsion_atom_site_label_3
_geom_torsion_atom_site_label_4
_geom_torsion
_geom_torsion_site_symmetry_1
_geom_torsion_site_symmetry_4
Cd1 O5 C1 O6 173.2(4) . .
Cd1 O5 C1 C1 -6.2(7) . 3_667
Cd1 O6 C1 O5 173.6(4) 3_667 .
Cd1 O6 C1 C1 -7.1(7) 3_667 3_667
O1 P1 O2 Cd1 103.6(3) . 4_665
O1 P1 O3 Cd1 -159.6(3) . 4_565
O2 P1 O1 Cd1 90.4(4) . .
O2 P1 O3 Cd1 73.5(3) . 4_565
O3 P1 O1 Cd1 -37.5(4) . .
O3 P1 O2 Cd1 -130.3(3) . 4_665
O4 P1 O1 Cd1 -151.8(3) . .
O4 P1 O2 Cd1 -12.5(4) . 4_665
O4 P1 O3 Cd1 -45.6(3) . 4_565
N1 C2 C3 C3 179.9(6) . 3_666
